data_4315899
loop_
_publ_author_name
'Jue-Chao Jiang'
'Zhao-Lian Chu'
'Wei Huang'
'Gang Wang'
'Xiao-Zeng You'

_publ_section_title
;
 Dinuclear Cadmium(II), Zinc(II), and Manganese(II), Trinuclear
 Nickel(II), and Pentanuclear Copper(II) Complexes with Novel Macrocyclic
 and Acyclic Schiff-Base Ligands Having Enantiopure or Racemic Camphoric
 Diamine Components
;
_journal_name_full 'Inorganic Chemistry'
_journal_page_first 5897
_journal_page_last 5911
_journal_paper_doi 10.1021/ic100349d
_journal_volume 49
_journal_year 2010
_chemical_absolute_configuration rm
_chemical_formula_moiety 'C32 H36 Cl4 Mn2 N4 O2'
_chemical_formula_sum 'C32 H36 Cl4 Mn2 N4 O2'
_chemical_formula_weight 760.33
_chemical_name_systematic
; 
 ? 
;
_space_group_IT_number 4
_symmetry_cell_setting monoclinic
_symmetry_space_group_name_Hall 'P 2yb'
_symmetry_space_group_name_H-M 'P 1 21 1'
_atom_sites_solution_hydrogens geom
_atom_sites_solution_primary direct
_atom_sites_solution_secondary difmap
_audit_creation_method SHELXL-97
_cell_angle_alpha 90.00
_cell_angle_beta 110.4820(10)
_cell_angle_gamma 90.00
_cell_formula_units_Z 4
_cell_length_a 15.2803(12)
_cell_length_b 13.3198(10)
_cell_length_c 18.1822(14)
_cell_measurement_reflns_used 4701
_cell_measurement_temperature 291(2)
_cell_measurement_theta_max 23.115
_cell_measurement_theta_min 2.319
_cell_volume 3466.7(5)
_computing_cell_refinement SMART
_computing_data_collection 'SMART (BRUKER 2000)'
_computing_data_reduction 'SAINT (BRUKER 2000)'
_computing_molecular_graphics SHELXTL
_computing_publication_material SHELXTL
_computing_structure_refinement SHELXTL
_computing_structure_solution 'SHELXTL (BRUKER 2000)'
_diffrn_ambient_temperature 291(2)
_diffrn_measured_fraction_theta_full 0.999
_diffrn_measured_fraction_theta_max 0.999
_diffrn_measurement_device_type 'Bruker CCD area detector'
_diffrn_measurement_method '\f and \w scans'
_diffrn_radiation_monochromator graphite
_diffrn_radiation_source 'fine-focus sealed tube'
_diffrn_radiation_type MoK\a
_diffrn_radiation_wavelength 0.71073
_diffrn_reflns_av_R_equivalents 0.0535
_diffrn_reflns_av_sigmaI/netI 0.0831
_diffrn_reflns_limit_h_max 15
_diffrn_reflns_limit_h_min -18
_diffrn_reflns_limit_k_max 15
_diffrn_reflns_limit_k_min -15
_diffrn_reflns_limit_l_max 21
_diffrn_reflns_limit_l_min -13
_diffrn_reflns_number 17579
_diffrn_reflns_theta_full 24.99
_diffrn_reflns_theta_max 24.99
_diffrn_reflns_theta_min 1.94
_diffrn_standards_decay_% 0
_diffrn_standards_interval_count 0
_diffrn_standards_interval_time 0
_diffrn_standards_number 0
_exptl_absorpt_coefficient_mu 1.071
_exptl_absorpt_correction_T_max 0.9004
_exptl_absorpt_correction_T_min 0.8645
_exptl_absorpt_correction_type multi-scan
_exptl_absorpt_process_details 'SADABS, Bruker(2000)'
_exptl_crystal_colour brown
_exptl_crystal_density_diffrn 1.457
_exptl_crystal_density_method 'not measured'
_exptl_crystal_description block
_exptl_crystal_F_000 1560
_exptl_crystal_size_max 0.14
_exptl_crystal_size_mid 0.12
_exptl_crystal_size_min 0.10
_refine_diff_density_max 0.317
_refine_diff_density_min -0.385
_refine_diff_density_rms 0.063
_refine_ls_abs_structure_details 'Flack H D (1983), Acta Cryst. A39, 876-881'
_refine_ls_abs_structure_Flack -0.01(2)
_refine_ls_extinction_method none
_refine_ls_goodness_of_fit_ref 0.986
_refine_ls_hydrogen_treatment constr
_refine_ls_matrix_type full
_refine_ls_number_parameters 799
_refine_ls_number_reflns 10994
_refine_ls_number_restraints 3
_refine_ls_restrained_S_all 0.986
_refine_ls_R_factor_all 0.0721
_refine_ls_R_factor_gt 0.0477
_refine_ls_shift/su_max 0.000
_refine_ls_shift/su_mean 0.000
_refine_ls_structure_factor_coef Fsqd
_refine_ls_weighting_details 'calc w=1/[\s^2^(Fo^2^)+(0.0598P)^2^] where P=(Fo^2^+2Fc^2^)/3'
_refine_ls_weighting_scheme calc
_refine_ls_wR_factor_gt 0.1051
_refine_ls_wR_factor_ref 0.1307
_reflns_number_gt 7806
_reflns_number_total 10994
_reflns_threshold_expression >2sigma(I)
_cod_data_source_file ic100349d_si_002_09.cif
_cod_data_source_block 9
_cod_database_code 4315899

loop_
_symmetry_equiv_pos_as_xyz
'x, y, z'
'-x, y+1/2, -z'

loop_
_atom_site_label
_atom_site_type_symbol
_atom_site_fract_x
_atom_site_fract_y
_atom_site_fract_z
_atom_site_U_iso_or_equiv
_atom_site_adp_type
_atom_site_occupancy
_atom_site_symmetry_multiplicity
_atom_site_calc_flag
_atom_site_refinement_flags
_atom_site_disorder_assembly
_atom_site_disorder_group
Mn1 Mn 0.82600(6) 0.44693(8) -0.00698(5) 0.0436(2) Uani 1 1 d . . .
Mn2 Mn 0.70549(6) 0.24000(7) 0.00542(5) 0.0444(2) Uani 1 1 d . . .
Mn3 Mn 0.35734(6) 0.37573(7) 0.57854(5) 0.0430(2) Uani 1 1 d . . .
Mn4 Mn 0.14175(6) 0.34576(7) 0.44565(5) 0.0425(2) Uani 1 1 d . . .
C1 C 0.7571(4) 0.4059(5) 0.1297(4) 0.0421(15) Uani 1 1 d . . .
C2 C 0.8320(4) 0.4615(5) 0.1813(3) 0.0457(16) Uani 1 1 d . . .
C3 C 0.8285(5) 0.4904(6) 0.2547(4) 0.0544(18) Uani 1 1 d . . .
H3 H 0.8801 0.5218 0.2908 0.065 Uiso 1 1 calc R . .
C4 C 0.7502(5) 0.4734(7) 0.2742(4) 0.070(2) Uani 1 1 d . . .
C5 C 0.6782(5) 0.4162(6) 0.2245(4) 0.0558(19) Uani 1 1 d . . .
H5 H 0.6273 0.4009 0.2393 0.067 Uiso 1 1 calc R . .
C6 C 0.6799(4) 0.3802(5) 0.1516(3) 0.0449(15) Uani 1 1 d . . .
C7 C 0.9186(4) 0.4912(5) 0.1695(4) 0.0420(15) Uani 1 1 d . . .
H7 H 0.9666 0.5137 0.2139 0.050 Uiso 1 1 calc R . .
C8 C 0.5979(4) 0.3229(5) 0.1069(4) 0.0429(16) Uani 1 1 d . . .
H8 H 0.5482 0.3255 0.1252 0.051 Uiso 1 1 calc R . .
C9 C 0.7630(4) 0.2948(5) -0.1429(4) 0.0409(15) Uani 1 1 d . . .
C10 C 0.6897(4) 0.2399(5) -0.1942(4) 0.0436(15) Uani 1 1 d . . .
C11 C 0.6818(5) 0.2262(6) -0.2728(4) 0.0568(19) Uani 1 1 d . . .
H11 H 0.6308 0.1920 -0.3072 0.068 Uiso 1 1 calc R . .
C12 C 0.7494(5) 0.2633(6) -0.2988(4) 0.0541(18) Uani 1 1 d . . .
C13 C 0.8230(5) 0.3132(6) -0.2498(4) 0.0572(19) Uani 1 1 d . . .
H13 H 0.8696 0.3356 -0.2678 0.069 Uiso 1 1 calc R . .
C14 C 0.8305(4) 0.3321(5) -0.1725(4) 0.0429(15) Uani 1 1 d . . .
C15 C 0.6128(4) 0.2000(5) -0.1733(4) 0.0500(17) Uani 1 1 d . . .
H15 H 0.5616 0.1770 -0.2150 0.060 Uiso 1 1 calc R . .
C16 C 0.9142(4) 0.3881(5) -0.1264(4) 0.0457(16) Uani 1 1 d . . .
H16 H 0.9589 0.3979 -0.1496 0.055 Uiso 1 1 calc R . .
C17 C 1.0736(4) 0.4565(5) 0.0640(4) 0.0438(15) Uani 1 1 d . . .
C18 C 1.0299(4) 0.5290(5) 0.1074(4) 0.0433(16) Uani 1 1 d . . .
C19 C 1.0076(5) 0.6248(5) 0.0543(4) 0.0498(17) Uani 1 1 d . . .
H19A H 0.9483 0.6534 0.0521 0.060 Uiso 1 1 calc R . .
H19B H 1.0560 0.6749 0.0754 0.060 Uiso 1 1 calc R . .
C20 C 1.0032(5) 0.5931(5) -0.0266(4) 0.0454(16) Uani 1 1 d . . .
H20A H 1.0499 0.6290 -0.0412 0.054 Uiso 1 1 calc R . .
H20B H 0.9421 0.6082 -0.0648 0.054 Uiso 1 1 calc R . .
C21 C 1.0216(4) 0.4799(5) -0.0248(4) 0.0419(15) Uani 1 1 d . . .
H21 H 1.0621 0.4644 -0.0549 0.050 Uiso 1 1 calc R . .
C22 C 1.0669(5) 0.3491(5) 0.0855(5) 0.062(2) Uani 1 1 d . . .
H22A H 1.0024 0.3299 0.0699 0.094 Uiso 1 1 calc R . .
H22B H 1.0962 0.3410 0.1412 0.094 Uiso 1 1 calc R . .
H22C H 1.0979 0.3073 0.0591 0.094 Uiso 1 1 calc R . .
C23 C 1.1769(4) 0.4827(6) 0.0800(4) 0.062(2) Uani 1 1 d . . .
H23A H 1.2023 0.4369 0.0519 0.094 Uiso 1 1 calc R . .
H23B H 1.2116 0.4776 0.1352 0.094 Uiso 1 1 calc R . .
H23C H 1.1813 0.5501 0.0627 0.094 Uiso 1 1 calc R . .
C24 C 1.0963(4) 0.5558(6) 0.1913(4) 0.0560(19) Uani 1 1 d . . .
H24A H 1.1128 0.4958 0.2223 0.084 Uiso 1 1 calc R . .
H24B H 1.0655 0.6015 0.2150 0.084 Uiso 1 1 calc R . .
H24C H 1.1518 0.5868 0.1885 0.084 Uiso 1 1 calc R . .
C25 C 0.4937(4) 0.2119(5) 0.0145(4) 0.0453(16) Uani 1 1 d . . .
C26 C 0.4575(4) 0.2229(5) -0.0774(4) 0.0492(17) Uani 1 1 d . . .
C27 C 0.5189(4) 0.1465(5) -0.1031(4) 0.0450(16) Uani 1 1 d . . .
H27 H 0.4829 0.1189 -0.1548 0.054 Uiso 1 1 calc R . .
C28 C 0.5417(5) 0.0629(5) -0.0415(4) 0.0566(19) Uani 1 1 d . . .
H28A H 0.6076 0.0460 -0.0245 0.068 Uiso 1 1 calc R . .
H28B H 0.5056 0.0032 -0.0632 0.068 Uiso 1 1 calc R . .
C29 C 0.5167(5) 0.1025(5) 0.0280(4) 0.0577(19) Uani 1 1 d . . .
H29A H 0.4635 0.0660 0.0318 0.069 Uiso 1 1 calc R . .
H29B H 0.5690 0.0933 0.0766 0.069 Uiso 1 1 calc R . .
C30 C 0.4607(5) 0.3290(6) -0.1064(4) 0.063(2) Uani 1 1 d . . .
H30A H 0.4211 0.3715 -0.0889 0.094 Uiso 1 1 calc R . .
H30B H 0.4394 0.3292 -0.1627 0.094 Uiso 1 1 calc R . .
H30C H 0.5237 0.3536 -0.0859 0.094 Uiso 1 1 calc R . .
C31 C 0.4203(5) 0.2471(6) 0.0483(4) 0.067(2) Uani 1 1 d . . .
H31A H 0.4105 0.3180 0.0399 0.101 Uiso 1 1 calc R . .
H31B H 0.4416 0.2331 0.1035 0.101 Uiso 1 1 calc R . .
H31C H 0.3626 0.2123 0.0225 0.101 Uiso 1 1 calc R . .
C32 C 0.3795(4) 0.4191(5) 0.2762(3) 0.0419(15) Uani 1 1 d . . .
C33 C 0.4195(4) 0.4699(5) 0.3452(4) 0.0437(16) Uani 1 1 d . . .
H33 H 0.4679 0.5148 0.3504 0.052 Uiso 1 1 calc R . .
C34 C 0.3881(4) 0.4548(5) 0.4086(3) 0.0424(15) Uani 1 1 d . . .
C36 C 0.2733(4) 0.3356(4) 0.3267(3) 0.0378(14) Uani 1 1 d . . .
C37 C 0.3086(4) 0.3531(5) 0.2665(3) 0.0410(15) Uani 1 1 d . . .
H37 H 0.2830 0.3191 0.2191 0.049 Uiso 1 1 calc R . .
C38 C 0.4382(4) 0.5105(6) 0.4789(4) 0.0529(18) Uani 1 1 d . . .
H38 H 0.4741 0.5636 0.4720 0.063 Uiso 1 1 calc R . .
C39 C 0.1964(4) 0.2645(5) 0.3080(3) 0.0392(15) Uani 1 1 d . . .
H39 H 0.1894 0.2228 0.2653 0.047 Uiso 1 1 calc R . .
C40 C 0.1852(4) 0.3339(5) 0.6272(4) 0.0415(15) Uani 1 1 d . . .
C41 C 0.2275(4) 0.3794(5) 0.7019(4) 0.0429(15) Uani 1 1 d . . .
C42 C 0.1953(4) 0.3592(5) 0.7625(4) 0.0471(16) Uani 1 1 d . . .
H42 H 0.2213 0.3923 0.8103 0.056 Uiso 1 1 calc R . .
C43 C 0.1251(4) 0.2904(5) 0.7526(4) 0.0472(16) Uani 1 1 d . . .
C44 C 0.0805(4) 0.2465(5) 0.6818(4) 0.0488(16) Uani 1 1 d . . .
H44 H 0.0319 0.2017 0.6761 0.059 Uiso 1 1 calc R . .
C45 C 0.1076(4) 0.2687(5) 0.6173(4) 0.0442(16) Uani 1 1 d . . .
C46 C 0.3054(4) 0.4486(5) 0.7195(4) 0.0510(17) Uani 1 1 d . . .
H46 H 0.3157 0.4897 0.7631 0.061 Uiso 1 1 calc R . .
C47 C 0.0562(4) 0.2175(5) 0.5454(4) 0.0557(19) Uani 1 1 d . . .
H47 H 0.0158 0.1674 0.5495 0.067 Uiso 1 1 calc R . .
C48 C 0.5030(8) 0.5634(9) 0.6132(5) 0.111(3) Uani 1 1 d U . .
C49 C 0.4425(6) 0.6127(6) 0.6596(5) 0.081(2) Uani 1 1 d U . .
C50 C 0.4407(5) 0.5269(6) 0.7164(4) 0.063(2) Uani 1 1 d . . .
H50 H 0.4370 0.5562 0.7647 0.075 Uiso 1 1 calc R . .
C51 C 0.5332(5) 0.4706(8) 0.7361(5) 0.083(3) Uani 1 1 d . . .
H51A H 0.5759 0.4906 0.7874 0.099 Uiso 1 1 calc R . .
H51B H 0.5230 0.3988 0.7367 0.099 Uiso 1 1 calc R . .
C52 C 0.5726(6) 0.4962(11) 0.6751(5) 0.122(4) Uani 1 1 d U . .
H52A H 0.5841 0.4354 0.6506 0.146 Uiso 1 1 calc R . .
H52B H 0.6315 0.5312 0.6986 0.146 Uiso 1 1 calc R . .
C53 C 0.3462(7) 0.6475(6) 0.6068(5) 0.094(3) Uani 1 1 d . . .
H53A H 0.3525 0.6962 0.5701 0.142 Uiso 1 1 calc R . .
H53B H 0.3140 0.6772 0.6382 0.142 Uiso 1 1 calc R . .
H53C H 0.3111 0.5910 0.5787 0.142 Uiso 1 1 calc R . .
C55 C 0.0509(5) 0.1087(6) 0.3705(4) 0.063(2) Uani 1 1 d . . .
C56 C -0.0020(5) 0.1688(6) 0.4136(4) 0.067(2) Uani 1 1 d . . .
H56 H -0.0377 0.1231 0.4346 0.080 Uiso 1 1 calc R . .
C57 C -0.0693(5) 0.2381(9) 0.3510(5) 0.098(3) Uani 1 1 d . . .
H57A H -0.1320 0.2105 0.3326 0.117 Uiso 1 1 calc R . .
H57B H -0.0711 0.3043 0.3727 0.117 Uiso 1 1 calc R . .
C58 C -0.0321(5) 0.2446(7) 0.2843(5) 0.076(2) Uani 1 1 d . . .
H58A H -0.0179 0.3138 0.2762 0.091 Uiso 1 1 calc R . .
H58B H -0.0786 0.2201 0.2362 0.091 Uiso 1 1 calc R . .
C59 C 0.0575(5) 0.1798(5) 0.3055(4) 0.0533(18) Uani 1 1 d . . .
C60 C -0.0112(7) 0.0152(6) 0.3351(6) 0.100(3) Uani 1 1 d . . .
H60A H -0.0180 -0.0246 0.3768 0.150 Uiso 1 1 calc R . .
H60B H 0.0178 -0.0243 0.3059 0.150 Uiso 1 1 calc R . .
H60C H -0.0716 0.0370 0.3010 0.150 Uiso 1 1 calc R . .
C61 C 0.3127(4) 0.3865(5) 0.3989(3) 0.0380(14) Uani 1 1 d . . .
C62 C 0.3566(4) 0.1811(6) -0.1132(4) 0.066(2) Uani 1 1 d . . .
H62A H 0.3394 0.1761 -0.1691 0.099 Uiso 1 1 calc R . .
H62B H 0.3142 0.2256 -0.1008 0.099 Uiso 1 1 calc R . .
H62C H 0.3538 0.1159 -0.0917 0.099 Uiso 1 1 calc R . .
C63 C 0.4949(8) 0.7000(8) 0.7112(5) 0.121(4) Uani 1 1 d . . .
H63A H 0.4701 0.7115 0.7523 0.182 Uiso 1 1 calc R . .
H63B H 0.4874 0.7595 0.6798 0.182 Uiso 1 1 calc R . .
H63C H 0.5601 0.6837 0.7340 0.182 Uiso 1 1 calc R . .
C64 C 0.5560(7) 0.6428(8) 0.5842(5) 0.111(3) Uani 1 1 d . . .
H64A H 0.5121 0.6852 0.5462 0.166 Uiso 1 1 calc R . .
H64B H 0.5955 0.6102 0.5604 0.166 Uiso 1 1 calc R . .
H64C H 0.5936 0.6828 0.6278 0.166 Uiso 1 1 calc R . .
C65 C 0.1450(6) 0.0668(6) 0.4248(5) 0.082(3) Uani 1 1 d . . .
H65A H 0.1828 0.1206 0.4544 0.124 Uiso 1 1 calc R . .
H65B H 0.1765 0.0348 0.3938 0.124 Uiso 1 1 calc R . .
H65C H 0.1344 0.0186 0.4601 0.124 Uiso 1 1 calc R . .
C66 C 0.0641(6) 0.1256(7) 0.2357(4) 0.081(3) Uani 1 1 d . . .
H66A H 0.1180 0.0828 0.2518 0.121 Uiso 1 1 calc R . .
H66B H 0.0696 0.1735 0.1981 0.121 Uiso 1 1 calc R . .
H66C H 0.0089 0.0858 0.2124 0.121 Uiso 1 1 calc R . .
Cl1 Cl 0.73954(16) 0.5776(2) -0.08376(17) 0.1023(9) Uani 1 1 d . . .
Cl2 Cl 0.78526(13) 0.11285(18) 0.09423(12) 0.0765(6) Uani 1 1 d . . .
Cl3 Cl 0.74581(19) 0.5145(3) 0.36238(15) 0.1429(15) Uani 1 1 d . . .
Cl4 Cl 0.74003(18) 0.2406(3) -0.39574(12) 0.1195(11) Uani 1 1 d . . .
Cl5 Cl 0.43585(14) 0.22238(17) 0.61441(13) 0.0825(6) Uani 1 1 d . . .
Cl6 Cl 0.06475(15) 0.49792(15) 0.40048(13) 0.0817(7) Uani 1 1 d . . .
Cl7 Cl 0.42260(11) 0.43913(15) 0.19992(9) 0.0560(4) Uani 1 1 d . . .
Cl8 Cl 0.09343(14) 0.25946(17) 0.83356(12) 0.0743(6) Uani 1 1 d . . .
N1 N 0.9362(3) 0.4900(4) 0.1062(3) 0.0464(13) Uani 1 1 d . . .
N2 N 0.5848(3) 0.2696(4) 0.0458(3) 0.0397(12) Uani 1 1 d . . .
N3 N 0.6060(3) 0.1922(4) -0.1053(3) 0.0460(13) Uani 1 1 d . . .
N4 N 0.9326(3) 0.4249(4) -0.0575(3) 0.0413(12) Uani 1 1 d . . .
N5 N 0.4406(4) 0.4972(5) 0.5505(3) 0.0609(17) Uani 1 1 d . . .
N6 N 0.1374(3) 0.2518(4) 0.3421(3) 0.0417(12) Uani 1 1 d . . .
N7 N 0.0587(4) 0.2319(5) 0.4763(3) 0.0574(15) Uani 1 1 d . . .
N8 N 0.3611(3) 0.4595(4) 0.6824(3) 0.0470(13) Uani 1 1 d . . .
O1 O 0.7588(3) 0.3761(4) 0.0608(2) 0.0531(12) Uani 1 1 d . . .
O2 O 0.7733(3) 0.3082(3) -0.0680(2) 0.0494(11) Uani 1 1 d . . .
O3 O 0.2819(3) 0.3725(3) 0.4570(2) 0.0465(10) Uani 1 1 d . . .
O4 O 0.2145(3) 0.3528(3) 0.5684(2) 0.0440(10) Uani 1 1 d . . .

loop_
_atom_site_aniso_label
_atom_site_aniso_U_11
_atom_site_aniso_U_22
_atom_site_aniso_U_33
_atom_site_aniso_U_23
_atom_site_aniso_U_13
_atom_site_aniso_U_12
Mn1 0.0395(5) 0.0518(6) 0.0410(5) -0.0097(5) 0.0158(4) -0.0062(5)
Mn2 0.0417(5) 0.0501(6) 0.0416(5) -0.0080(5) 0.0151(4) -0.0066(5)
Mn3 0.0414(5) 0.0514(6) 0.0332(5) -0.0003(4) 0.0092(4) -0.0094(4)
Mn4 0.0414(5) 0.0444(6) 0.0389(5) 0.0005(4) 0.0106(4) -0.0059(4)
C1 0.042(3) 0.045(4) 0.042(4) -0.010(3) 0.017(3) -0.003(3)
C2 0.038(3) 0.055(4) 0.040(4) -0.003(3) 0.009(3) -0.002(3)
C3 0.050(4) 0.065(5) 0.041(4) -0.021(4) 0.007(3) -0.013(3)
C4 0.067(5) 0.097(7) 0.051(4) -0.034(4) 0.027(4) -0.021(5)
C5 0.051(4) 0.074(5) 0.048(4) -0.013(4) 0.024(3) -0.009(4)
C6 0.046(3) 0.054(4) 0.036(3) 0.000(3) 0.016(3) 0.000(3)
C7 0.046(4) 0.033(3) 0.040(4) -0.006(3) 0.006(3) -0.011(3)
C8 0.037(3) 0.049(4) 0.041(4) 0.001(3) 0.011(3) -0.001(3)
C9 0.036(3) 0.041(4) 0.040(4) -0.017(3) 0.006(3) -0.005(3)
C10 0.048(3) 0.041(4) 0.042(4) -0.007(3) 0.015(3) -0.001(3)
C11 0.051(4) 0.075(5) 0.037(4) -0.006(4) 0.006(3) -0.001(4)
C12 0.057(4) 0.074(5) 0.026(3) -0.002(3) 0.007(3) -0.011(4)
C13 0.051(4) 0.075(5) 0.051(4) 0.000(4) 0.024(4) 0.001(4)
C14 0.052(4) 0.033(3) 0.047(4) -0.001(3) 0.023(3) 0.004(3)
C15 0.050(4) 0.049(4) 0.042(4) -0.005(3) 0.005(3) -0.001(3)
C16 0.048(4) 0.037(4) 0.055(4) -0.009(3) 0.022(3) 0.000(3)
C17 0.035(3) 0.050(4) 0.045(4) 0.013(3) 0.013(3) 0.000(3)
C18 0.036(3) 0.046(4) 0.045(4) -0.001(3) 0.010(3) -0.012(3)
C19 0.072(5) 0.034(4) 0.041(4) 0.007(3) 0.017(3) -0.003(3)
C20 0.052(4) 0.040(4) 0.048(4) -0.004(3) 0.022(3) -0.008(3)
C21 0.037(3) 0.043(4) 0.045(4) -0.001(3) 0.013(3) -0.002(3)
C22 0.057(4) 0.048(4) 0.079(5) 0.022(4) 0.020(4) 0.007(4)
C23 0.046(4) 0.066(5) 0.068(5) 0.000(4) 0.012(4) -0.004(3)
C24 0.056(4) 0.060(5) 0.045(4) 0.002(3) 0.009(3) -0.018(3)
C25 0.046(3) 0.045(4) 0.046(4) -0.005(3) 0.018(3) -0.013(3)
C26 0.043(3) 0.045(4) 0.058(4) -0.010(3) 0.016(3) -0.011(3)
C27 0.051(4) 0.046(4) 0.034(3) -0.006(3) 0.010(3) -0.013(3)
C28 0.062(4) 0.035(4) 0.068(5) -0.011(4) 0.017(4) -0.016(3)
C29 0.064(5) 0.057(5) 0.053(4) 0.006(4) 0.022(4) -0.008(4)
C30 0.053(4) 0.071(5) 0.059(5) 0.006(4) 0.014(4) 0.002(4)
C31 0.060(4) 0.080(6) 0.072(5) -0.005(5) 0.036(4) -0.023(4)
C32 0.043(3) 0.050(4) 0.034(3) -0.004(3) 0.015(3) 0.005(3)
C33 0.043(3) 0.039(4) 0.048(4) 0.014(3) 0.015(3) 0.000(3)
C34 0.041(3) 0.047(4) 0.040(3) 0.006(3) 0.014(3) -0.009(3)
C36 0.045(3) 0.031(3) 0.034(3) 0.000(3) 0.009(3) 0.002(3)
C37 0.041(3) 0.040(4) 0.034(3) -0.003(3) 0.004(3) 0.001(3)
C38 0.052(4) 0.056(5) 0.047(4) 0.002(3) 0.012(3) -0.019(3)
C39 0.046(3) 0.038(4) 0.030(3) 0.000(3) 0.009(3) 0.003(3)
C40 0.045(3) 0.036(3) 0.041(4) 0.000(3) 0.013(3) -0.006(3)
C41 0.038(3) 0.047(4) 0.043(4) 0.002(3) 0.014(3) -0.002(3)
C42 0.049(4) 0.049(4) 0.043(4) 0.015(3) 0.015(3) 0.014(3)
C43 0.052(4) 0.048(4) 0.053(4) 0.011(3) 0.032(4) 0.008(3)
C44 0.057(4) 0.043(4) 0.053(4) 0.009(3) 0.028(3) -0.006(3)
C45 0.046(4) 0.044(4) 0.046(4) 0.004(3) 0.020(3) -0.009(3)
C46 0.060(4) 0.054(4) 0.036(3) -0.001(3) 0.013(3) -0.007(4)
C47 0.054(4) 0.051(4) 0.065(5) -0.009(4) 0.024(4) -0.023(3)
C48 0.134(6) 0.147(7) 0.056(4) -0.030(4) 0.038(3) -0.099(5)
C49 0.112(7) 0.054(5) 0.054(5) 0.003(4) -0.001(4) -0.040(5)
C50 0.064(5) 0.077(6) 0.041(4) -0.005(4) 0.009(4) -0.028(4)
C51 0.066(5) 0.110(8) 0.059(5) 0.000(5) 0.005(4) -0.027(5)
C52 0.072(6) 0.223(12) 0.067(6) -0.057(6) 0.019(5) -0.056(6)
C53 0.159(9) 0.047(5) 0.070(6) 0.002(4) 0.031(6) -0.009(5)
C55 0.069(5) 0.054(5) 0.060(5) -0.018(4) 0.015(4) -0.035(4)
C56 0.057(4) 0.088(6) 0.051(4) -0.017(4) 0.013(4) -0.048(4)
C57 0.053(5) 0.133(9) 0.088(7) -0.029(7) 0.001(5) -0.020(6)
C58 0.053(4) 0.077(6) 0.077(6) 0.014(5) -0.003(4) -0.008(4)
C59 0.066(4) 0.053(4) 0.037(4) -0.012(3) 0.013(3) -0.026(4)
C60 0.152(9) 0.065(6) 0.092(7) -0.016(5) 0.054(7) -0.061(6)
C61 0.034(3) 0.037(3) 0.039(3) 0.012(3) 0.007(3) 0.010(3)
C62 0.037(4) 0.080(6) 0.067(5) -0.005(4) 0.002(4) -0.008(4)
C63 0.187(11) 0.094(8) 0.077(6) -0.030(6) 0.039(7) -0.084(8)
C64 0.134(6) 0.147(7) 0.056(4) -0.030(4) 0.038(3) -0.099(5)
C65 0.133(8) 0.049(5) 0.057(5) 0.012(4) 0.022(5) -0.011(5)
C66 0.093(6) 0.092(6) 0.057(5) -0.032(5) 0.026(5) -0.059(5)
Cl1 0.0791(15) 0.0997(19) 0.115(2) -0.0014(16) 0.0182(14) 0.0351(13)
Cl2 0.0624(12) 0.0918(16) 0.0661(13) 0.0053(12) 0.0110(10) 0.0150(11)
Cl3 0.121(2) 0.249(4) 0.0823(17) -0.095(2) 0.0648(17) -0.080(2)
Cl4 0.1217(19) 0.199(3) 0.0426(12) -0.0355(17) 0.0352(13) -0.059(2)
Cl5 0.0757(13) 0.0704(14) 0.0860(15) 0.0014(12) 0.0089(11) 0.0199(11)
Cl6 0.0827(13) 0.0572(12) 0.0831(15) -0.0022(11) 0.0013(12) 0.0174(10)
Cl7 0.0593(10) 0.0709(12) 0.0463(9) 0.0053(9) 0.0290(8) 0.0033(9)
Cl8 0.0846(13) 0.0893(16) 0.0692(13) 0.0079(11) 0.0523(11) 0.0027(11)
N1 0.044(3) 0.053(3) 0.035(3) -0.001(3) 0.004(2) -0.004(2)
N2 0.037(3) 0.037(3) 0.042(3) -0.004(2) 0.010(2) -0.004(2)
N3 0.049(3) 0.046(3) 0.043(3) -0.011(3) 0.017(3) -0.013(3)
N4 0.034(3) 0.046(3) 0.043(3) -0.004(3) 0.013(2) 0.005(2)
N5 0.061(3) 0.080(4) 0.039(3) -0.009(3) 0.013(3) -0.034(3)
N6 0.045(3) 0.029(3) 0.039(3) -0.004(2) 0.000(2) -0.013(2)
N7 0.059(3) 0.068(4) 0.049(3) -0.003(3) 0.025(3) -0.019(3)
N8 0.058(3) 0.050(4) 0.033(3) -0.002(3) 0.016(3) -0.013(3)
O1 0.060(3) 0.060(3) 0.046(3) -0.028(2) 0.027(2) -0.026(2)
O2 0.056(3) 0.055(3) 0.039(3) -0.022(2) 0.019(2) -0.017(2)
O3 0.048(2) 0.059(3) 0.033(2) -0.001(2) 0.015(2) -0.009(2)
O4 0.044(2) 0.054(3) 0.031(2) 0.003(2) 0.0091(19) -0.009(2)

loop_
_atom_type_symbol
_atom_type_description
_atom_type_scat_dispersion_real
_atom_type_scat_dispersion_imag
_atom_type_scat_source
C C 0.0033 0.0016 'International Tables Vol C Tables 4.2.6.8 and 6.1.1.4'
H H 0.0000 0.0000 'International Tables Vol C Tables 4.2.6.8 and 6.1.1.4'
N N 0.0061 0.0033 'International Tables Vol C Tables 4.2.6.8 and 6.1.1.4'
O O 0.0106 0.0060 'International Tables Vol C Tables 4.2.6.8 and 6.1.1.4'
Cl Cl 0.1484 0.1585 'International Tables Vol C Tables 4.2.6.8 and 6.1.1.4'
Mn Mn 0.3368 0.7283 'International Tables Vol C Tables 4.2.6.8 and 6.1.1.4'

loop_
_geom_angle_atom_site_label_1
_geom_angle_atom_site_label_2
_geom_angle_atom_site_label_3
_geom_angle
_geom_angle_site_symmetry_1
_geom_angle_site_symmetry_3
_geom_angle_publ_flag
O1 Mn1 N4 142.5(2) . . ?
O1 Mn1 O2 75.19(16) . . ?
N4 Mn1 O2 82.30(18) . . ?
O1 Mn1 N1 86.57(18) . . ?
N4 Mn1 N1 89.36(19) . . ?
O2 Mn1 N1 135.97(19) . . ?
O1 Mn1 Cl1 113.48(15) . . ?
N4 Mn1 Cl1 101.61(15) . . ?
O2 Mn1 Cl1 107.45(14) . . ?
N1 Mn1 Cl1 116.57(16) . . ?
O1 Mn2 N3 137.3(2) . . ?
O1 Mn2 O2 75.11(16) . . ?
N3 Mn2 O2 83.13(18) . . ?
O1 Mn2 N2 85.21(17) . . ?
N3 Mn2 N2 88.05(19) . . ?
O2 Mn2 N2 139.14(18) . . ?
O1 Mn2 Cl2 105.73(15) . . ?
N3 Mn2 Cl2 116.99(16) . . ?
O2 Mn2 Cl2 118.71(14) . . ?
N2 Mn2 Cl2 100.85(14) . . ?
O3 Mn3 O4 74.93(15) . . ?
O3 Mn3 N8 139.44(19) . . ?
O4 Mn3 N8 82.24(17) . . ?
O3 Mn3 N5 85.51(18) . . ?
O4 Mn3 N5 136.8(2) . . ?
N8 Mn3 N5 89.0(2) . . ?
O3 Mn3 Cl5 108.26(14) . . ?
O4 Mn3 Cl5 107.83(14) . . ?
N8 Mn3 Cl5 110.48(16) . . ?
N5 Mn3 Cl5 114.82(18) . . ?
O3 Mn4 O4 75.45(15) . . ?
O3 Mn4 N7 139.2(2) . . ?
O4 Mn4 N7 84.20(19) . . ?
O3 Mn4 N6 84.66(17) . . ?
O4 Mn4 N6 139.43(18) . . ?
N7 Mn4 N6 88.7(2) . . ?
O3 Mn4 Cl6 104.86(14) . . ?
O4 Mn4 Cl6 110.17(14) . . ?
N7 Mn4 Cl6 115.28(18) . . ?
N6 Mn4 Cl6 108.96(14) . . ?
O1 C1 C2 120.6(5) . . ?
O1 C1 C6 119.3(5) . . ?
C2 C1 C6 120.1(6) . . ?
C3 C2 C1 119.0(6) . . ?
C3 C2 C7 113.6(5) . . ?
C1 C2 C7 127.3(6) . . ?
C4 C3 C2 121.5(6) . . ?
C4 C3 H3 119.3 . . ?
C2 C3 H3 119.3 . . ?
C3 C4 C5 119.1(6) . . ?
C3 C4 Cl3 120.6(5) . . ?
C5 C4 Cl3 120.2(6) . . ?
C4 C5 C6 121.7(6) . . ?
C4 C5 H5 119.1 . . ?
C6 C5 H5 119.1 . . ?
C1 C6 C5 118.1(6) . . ?
C1 C6 C8 127.8(6) . . ?
C5 C6 C8 114.0(5) . . ?
N1 C7 C2 128.1(6) . . ?
N1 C7 H7 115.9 . . ?
C2 C7 H7 115.9 . . ?
N2 C8 C6 128.5(6) . . ?
N2 C8 H8 115.7 . . ?
C6 C8 H8 115.7 . . ?
O2 C9 C10 122.5(6) . . ?
O2 C9 C14 120.3(5) . . ?
C10 C9 C14 117.1(6) . . ?
C9 C10 C11 120.9(6) . . ?
C9 C10 C15 123.5(6) . . ?
C11 C10 C15 115.4(6) . . ?
C12 C11 C10 119.9(6) . . ?
C12 C11 H11 120.1 . . ?
C10 C11 H11 120.1 . . ?
C13 C12 C11 120.6(6) . . ?
C13 C12 Cl4 120.7(6) . . ?
C11 C12 Cl4 118.7(5) . . ?
C12 C13 C14 120.8(6) . . ?
C12 C13 H13 119.6 . . ?
C14 C13 H13 119.6 . . ?
C13 C14 C9 120.6(6) . . ?
C13 C14 C16 114.6(6) . . ?
C9 C14 C16 124.8(6) . . ?
N3 C15 C10 128.8(6) . . ?
N3 C15 H15 115.6 . . ?
C10 C15 H15 115.6 . . ?
N4 C16 C14 127.1(6) . . ?
N4 C16 H16 116.5 . . ?
C14 C16 H16 116.5 . . ?
C22 C17 C18 112.7(5) . . ?
C22 C17 C23 109.0(5) . . ?
C18 C17 C23 111.2(5) . . ?
C22 C17 C21 113.8(6) . . ?
C18 C17 C21 104.5(5) . . ?
C23 C17 C21 105.4(5) . . ?
N1 C18 C17 110.7(5) . . ?
N1 C18 C24 112.5(5) . . ?
C17 C18 C24 113.4(5) . . ?
N1 C18 C19 105.6(5) . . ?
C17 C18 C19 103.7(5) . . ?
C24 C18 C19 110.2(5) . . ?
C20 C19 C18 107.4(5) . . ?
C20 C19 H19A 110.2 . . ?
C18 C19 H19A 110.2 . . ?
C20 C19 H19B 110.2 . . ?
C18 C19 H19B 110.2 . . ?
H19A C19 H19B 108.5 . . ?
C19 C20 C21 108.1(5) . . ?
C19 C20 H20A 110.1 . . ?
C21 C20 H20A 110.1 . . ?
C19 C20 H20B 110.1 . . ?
C21 C20 H20B 110.1 . . ?
H20A C20 H20B 108.4 . . ?
N4 C21 C20 110.1(5) . . ?
N4 C21 C17 112.4(5) . . ?
C20 C21 C17 103.9(5) . . ?
N4 C21 H21 110.1 . . ?
C20 C21 H21 110.1 . . ?
C17 C21 H21 110.1 . . ?
C17 C22 H22A 109.5 . . ?
C17 C22 H22B 109.5 . . ?
H22A C22 H22B 109.5 . . ?
C17 C22 H22C 109.5 . . ?
H22A C22 H22C 109.5 . . ?
H22B C22 H22C 109.5 . . ?
C17 C23 H23A 109.5 . . ?
C17 C23 H23B 109.5 . . ?
H23A C23 H23B 109.5 . . ?
C17 C23 H23C 109.5 . . ?
H23A C23 H23C 109.5 . . ?
H23B C23 H23C 109.5 . . ?
C18 C24 H24A 109.5 . . ?
C18 C24 H24B 109.5 . . ?
H24A C24 H24B 109.5 . . ?
C18 C24 H24C 109.5 . . ?
H24A C24 H24C 109.5 . . ?
H24B C24 H24C 109.5 . . ?
C29 C25 N2 107.4(5) . . ?
C29 C25 C31 113.3(6) . . ?
N2 C25 C31 113.6(5) . . ?
C29 C25 C26 103.9(5) . . ?
N2 C25 C26 106.7(5) . . ?
C31 C25 C26 111.3(5) . . ?
C30 C26 C62 109.7(6) . . ?
C30 C26 C27 114.0(6) . . ?
C62 C26 C27 104.7(5) . . ?
C30 C26 C25 114.5(6) . . ?
C62 C26 C25 109.9(5) . . ?
C27 C26 C25 103.4(5) . . ?
N3 C27 C28 110.1(5) . . ?
N3 C27 C26 112.5(5) . . ?
C28 C27 C26 105.2(5) . . ?
N3 C27 H27 109.7 . . ?
C28 C27 H27 109.7 . . ?
C26 C27 H27 109.7 . . ?
C27 C28 C29 107.1(6) . . ?
C27 C28 H28A 110.3 . . ?
C29 C28 H28A 110.3 . . ?
C27 C28 H28B 110.3 . . ?
C29 C28 H28B 110.3 . . ?
H28A C28 H28B 108.6 . . ?
C25 C29 C28 108.1(6) . . ?
C25 C29 H29A 110.1 . . ?
C28 C29 H29A 110.1 . . ?
C25 C29 H29B 110.1 . . ?
C28 C29 H29B 110.1 . . ?
H29A C29 H29B 108.4 . . ?
C26 C30 H30A 109.5 . . ?
C26 C30 H30B 109.5 . . ?
H30A C30 H30B 109.5 . . ?
C26 C30 H30C 109.5 . . ?
H30A C30 H30C 109.5 . . ?
H30B C30 H30C 109.5 . . ?
C25 C31 H31A 109.5 . . ?
C25 C31 H31B 109.5 . . ?
H31A C31 H31B 109.5 . . ?
C25 C31 H31C 109.5 . . ?
H31A C31 H31C 109.5 . . ?
H31B C31 H31C 109.5 . . ?
C37 C32 C33 121.3(6) . . ?
C37 C32 Cl7 120.0(5) . . ?
C33 C32 Cl7 118.7(5) . . ?
C32 C33 C34 120.6(6) . . ?
C32 C33 H33 119.7 . . ?
C34 C33 H33 119.7 . . ?
C33 C34 C61 118.7(6) . . ?
C33 C34 C38 115.1(5) . . ?
C61 C34 C38 126.2(6) . . ?
C37 C36 C61 119.5(5) . . ?
C37 C36 C39 115.2(5) . . ?
C61 C36 C39 125.3(5) . . ?
C32 C37 C36 121.0(6) . . ?
C32 C37 H37 119.5 . . ?
C36 C37 H37 119.5 . . ?
N5 C38 C34 129.5(6) . . ?
N5 C38 H38 115.2 . . ?
C34 C38 H38 115.2 . . ?
N6 C39 C36 128.7(6) . . ?
N6 C39 H39 115.7 . . ?
C36 C39 H39 115.7 . . ?
O4 C40 C41 121.6(5) . . ?
O4 C40 C45 121.1(5) . . ?
C41 C40 C45 117.3(6) . . ?
C42 C41 C40 120.6(6) . . ?
C42 C41 C46 116.2(6) . . ?
C40 C41 C46 123.2(6) . . ?
C43 C42 C41 120.4(6) . . ?
C43 C42 H42 119.8 . . ?
C41 C42 H42 119.8 . . ?
C44 C43 C42 121.4(6) . . ?
C44 C43 Cl8 120.0(5) . . ?
C42 C43 Cl8 118.7(5) . . ?
C43 C44 C45 120.2(6) . . ?
C43 C44 H44 119.9 . . ?
C45 C44 H44 119.9 . . ?
C44 C45 C40 119.8(6) . . ?
C44 C45 C47 115.6(6) . . ?
C40 C45 C47 124.5(6) . . ?
N8 C46 C41 127.4(6) . . ?
N8 C46 H46 116.3 . . ?
C41 C46 H46 116.3 . . ?
N7 C47 C45 128.6(6) . . ?
N7 C47 H47 115.7 . . ?
C45 C47 H47 115.7 . . ?
N5 C48 C64 114.7(7) . . ?
N5 C48 C52 108.0(9) . . ?
C64 C48 C52 109.9(8) . . ?
N5 C48 C49 108.3(7) . . ?
C64 C48 C49 111.8(9) . . ?
C52 C48 C49 103.5(7) . . ?
C53 C49 C63 109.8(8) . . ?
C53 C49 C50 114.0(7) . . ?
C63 C49 C50 106.2(7) . . ?
C53 C49 C48 113.8(7) . . ?
C63 C49 C48 111.2(8) . . ?
C50 C49 C48 101.4(8) . . ?
N8 C50 C51 111.3(7) . . ?
N8 C50 C49 112.2(6) . . ?
C51 C50 C49 106.6(7) . . ?
N8 C50 H50 108.9 . . ?
C51 C50 H50 108.9 . . ?
C49 C50 H50 108.9 . . ?
C52 C51 C50 107.3(8) . . ?
C52 C51 H51A 110.2 . . ?
C50 C51 H51A 110.2 . . ?
C52 C51 H51B 110.2 . . ?
C50 C51 H51B 110.2 . . ?
H51A C51 H51B 108.5 . . ?
C51 C52 C48 109.0(8) . . ?
C51 C52 H52A 109.9 . . ?
C48 C52 H52A 109.9 . . ?
C51 C52 H52B 109.9 . . ?
C48 C52 H52B 109.9 . . ?
H52A C52 H52B 108.3 . . ?
C49 C53 H53A 109.5 . . ?
C49 C53 H53B 109.5 . . ?
H53A C53 H53B 109.5 . . ?
C49 C53 H53C 109.5 . . ?
H53A C53 H53C 109.5 . . ?
H53B C53 H53C 109.5 . . ?
C56 C55 C65 113.8(6) . . ?
C56 C55 C59 105.0(6) . . ?
C65 C55 C59 114.6(6) . . ?
C56 C55 C60 105.9(6) . . ?
C65 C55 C60 105.8(7) . . ?
C59 C55 C60 111.5(6) . . ?
N7 C56 C55 113.3(6) . . ?
N7 C56 C57 108.0(7) . . ?
C55 C56 C57 105.6(6) . . ?
N7 C56 H56 109.9 . . ?
C55 C56 H56 109.9 . . ?
C57 C56 H56 109.9 . . ?
C58 C57 C56 106.6(7) . . ?
C58 C57 H57A 110.4 . . ?
C56 C57 H57A 110.4 . . ?
C58 C57 H57B 110.4 . . ?
C56 C57 H57B 110.4 . . ?
H57A C57 H57B 108.6 . . ?
C57 C58 C59 108.5(7) . . ?
C57 C58 H58A 110.0 . . ?
C59 C58 H58A 110.0 . . ?
C57 C58 H58B 110.0 . . ?
C59 C58 H58B 110.0 . . ?
H58A C58 H58B 108.4 . . ?
C66 C59 N6 113.4(5) . . ?
C66 C59 C55 113.3(6) . . ?
N6 C59 C55 108.1(5) . . ?
C66 C59 C58 112.0(6) . . ?
N6 C59 C58 105.3(6) . . ?
C55 C59 C58 104.0(6) . . ?
C55 C60 H60A 109.5 . . ?
C55 C60 H60B 109.5 . . ?
H60A C60 H60B 109.5 . . ?
C55 C60 H60C 109.5 . . ?
H60A C60 H60C 109.5 . . ?
H60B C60 H60C 109.5 . . ?
O3 C61 C36 121.6(5) . . ?
O3 C61 C34 119.5(5) . . ?
C36 C61 C34 118.9(5) . . ?
C26 C62 H62A 109.5 . . ?
C26 C62 H62B 109.5 . . ?
H62A C62 H62B 109.5 . . ?
C26 C62 H62C 109.5 . . ?
H62A C62 H62C 109.5 . . ?
H62B C62 H62C 109.5 . . ?
C49 C63 H63A 109.5 . . ?
C49 C63 H63B 109.5 . . ?
H63A C63 H63B 109.5 . . ?
C49 C63 H63C 109.5 . . ?
H63A C63 H63C 109.5 . . ?
H63B C63 H63C 109.5 . . ?
C48 C64 H64A 109.5 . . ?
C48 C64 H64B 109.5 . . ?
H64A C64 H64B 109.5 . . ?
C48 C64 H64C 109.5 . . ?
H64A C64 H64C 109.5 . . ?
H64B C64 H64C 109.5 . . ?
C55 C65 H65A 109.5 . . ?
C55 C65 H65B 109.5 . . ?
H65A C65 H65B 109.5 . . ?
C55 C65 H65C 109.5 . . ?
H65A C65 H65C 109.5 . . ?
H65B C65 H65C 109.5 . . ?
C59 C66 H66A 109.5 . . ?
C59 C66 H66B 109.5 . . ?
H66A C66 H66B 109.5 . . ?
C59 C66 H66C 109.5 . . ?
H66A C66 H66C 109.5 . . ?
H66B C66 H66C 109.5 . . ?
C7 N1 C18 118.7(5) . . ?
C7 N1 Mn1 120.5(4) . . ?
C18 N1 Mn1 120.4(4) . . ?
C8 N2 C25 117.0(5) . . ?
C8 N2 Mn2 119.1(4) . . ?
C25 N2 Mn2 122.6(4) . . ?
C15 N3 C27 116.0(5) . . ?
C15 N3 Mn2 127.6(4) . . ?
C27 N3 Mn2 116.4(4) . . ?
C16 N4 C21 116.1(5) . . ?
C16 N4 Mn1 122.0(4) . . ?
C21 N4 Mn1 119.3(4) . . ?
C38 N5 C48 118.1(6) . . ?
C38 N5 Mn3 120.6(4) . . ?
C48 N5 Mn3 121.3(5) . . ?
C39 N6 C59 118.1(5) . . ?
C39 N6 Mn4 121.2(4) . . ?
C59 N6 Mn4 120.4(4) . . ?
C47 N7 C56 116.7(6) . . ?
C47 N7 Mn4 125.1(5) . . ?
C56 N7 Mn4 118.1(4) . . ?
C46 N8 C50 117.3(6) . . ?
C46 N8 Mn3 125.8(4) . . ?
C50 N8 Mn3 116.6(4) . . ?
C1 O1 Mn1 126.9(4) . . ?
C1 O1 Mn2 125.6(4) . . ?
Mn1 O1 Mn2 107.24(18) . . ?
C9 O2 Mn2 132.0(4) . . ?
C9 O2 Mn1 122.0(4) . . ?
Mn2 O2 Mn1 102.46(17) . . ?
C61 O3 Mn3 128.6(3) . . ?
C61 O3 Mn4 125.7(3) . . ?
Mn3 O3 Mn4 105.70(17) . . ?
C40 O4 Mn4 130.0(3) . . ?
C40 O4 Mn3 125.5(3) . . ?
Mn4 O4 Mn3 103.87(17) . . ?

loop_
_geom_bond_atom_site_label_1
_geom_bond_atom_site_label_2
_geom_bond_distance
_geom_bond_site_symmetry_2
_geom_bond_publ_flag
Mn1 O1 2.085(4) . ?
Mn1 N4 2.152(5) . ?
Mn1 O2 2.161(4) . ?
Mn1 N1 2.230(5) . ?
Mn1 Cl1 2.331(3) . ?
Mn2 O1 2.095(4) . ?
Mn2 N3 2.152(5) . ?
Mn2 O2 2.156(5) . ?
Mn2 N2 2.246(5) . ?
Mn2 Cl2 2.363(2) . ?
Mn3 O3 2.105(4) . ?
Mn3 O4 2.147(4) . ?
Mn3 N8 2.177(5) . ?
Mn3 N5 2.225(6) . ?
Mn3 Cl5 2.343(2) . ?
Mn4 O3 2.108(4) . ?
Mn4 O4 2.119(4) . ?
Mn4 N7 2.171(6) . ?
Mn4 N6 2.242(5) . ?
Mn4 Cl6 2.343(2) . ?
C1 O1 1.323(7) . ?
C1 C2 1.409(8) . ?
C1 C6 1.413(8) . ?
C2 C3 1.406(9) . ?
C2 C7 1.468(8) . ?
C3 C4 1.381(9) . ?
C3 H3 0.9300 . ?
C4 C5 1.382(9) . ?
C4 Cl3 1.718(7) . ?
C5 C6 1.419(9) . ?
C5 H5 0.9300 . ?
C6 C8 1.450(8) . ?
C7 N1 1.271(7) . ?
C7 H7 0.9300 . ?
C8 N2 1.274(8) . ?
C8 H8 0.9300 . ?
C9 O2 1.327(7) . ?
C9 C10 1.389(8) . ?
C9 C14 1.410(8) . ?
C10 C11 1.403(8) . ?
C10 C15 1.456(9) . ?
C11 C12 1.369(9) . ?
C11 H11 0.9300 . ?
C12 C13 1.341(9) . ?
C12 Cl4 1.744(6) . ?
C13 C14 1.394(9) . ?
C13 H13 0.9300 . ?
C14 C16 1.465(9) . ?
C15 N3 1.280(8) . ?
C15 H15 0.9300 . ?
C16 N4 1.281(8) . ?
C16 H16 0.9300 . ?
C17 C22 1.496(9) . ?
C17 C18 1.538(9) . ?
C17 C23 1.543(8) . ?
C17 C21 1.563(8) . ?
C18 N1 1.516(8) . ?
C18 C24 1.549(9) . ?
C18 C19 1.563(9) . ?
C19 C20 1.509(8) . ?
C19 H19A 0.9700 . ?
C19 H19B 0.9700 . ?
C20 C21 1.532(9) . ?
C20 H20A 0.9700 . ?
C20 H20B 0.9700 . ?
C21 N4 1.474(7) . ?
C21 H21 0.9800 . ?
C22 H22A 0.9600 . ?
C22 H22B 0.9600 . ?
C22 H22C 0.9600 . ?
C23 H23A 0.9600 . ?
C23 H23B 0.9600 . ?
C23 H23C 0.9600 . ?
C24 H24A 0.9600 . ?
C24 H24B 0.9600 . ?
C24 H24C 0.9600 . ?
C25 C29 1.499(10) . ?
C25 N2 1.517(7) . ?
C25 C31 1.529(9) . ?
C25 C26 1.571(9) . ?
C26 C30 1.515(10) . ?
C26 C62 1.552(8) . ?
C26 C27 1.563(9) . ?
C27 N3 1.476(8) . ?
C27 C28 1.531(9) . ?
C27 H27 0.9800 . ?
C28 C29 1.535(9) . ?
C28 H28A 0.9700 . ?
C28 H28B 0.9700 . ?
C29 H29A 0.9700 . ?
C29 H29B 0.9700 . ?
C30 H30A 0.9600 . ?
C30 H30B 0.9600 . ?
C30 H30C 0.9600 . ?
C31 H31A 0.9600 . ?
C31 H31B 0.9600 . ?
C31 H31C 0.9600 . ?
C32 C37 1.359(8) . ?
C32 C33 1.367(8) . ?
C32 Cl7 1.751(6) . ?
C33 C34 1.409(8) . ?
C33 H33 0.9300 . ?
C34 C61 1.430(8) . ?
C34 C38 1.444(9) . ?
C36 C37 1.399(8) . ?
C36 C61 1.411(8) . ?
C36 C39 1.454(8) . ?
C37 H37 0.9300 . ?
C38 N5 1.302(8) . ?
C38 H38 0.9300 . ?
C39 N6 1.272(7) . ?
C39 H39 0.9300 . ?
C40 O4 1.320(7) . ?
C40 C41 1.419(8) . ?
C40 C45 1.431(8) . ?
C41 C42 1.382(8) . ?
C41 C46 1.450(9) . ?
C42 C43 1.373(9) . ?
C42 H42 0.9300 . ?
C43 C44 1.360(9) . ?
C43 Cl8 1.752(6) . ?
C44 C45 1.404(8) . ?
C44 H44 0.9300 . ?
C45 C47 1.439(9) . ?
C46 N8 1.266(7) . ?
C46 H46 0.9300 . ?
C47 N7 1.285(8) . ?
C47 H47 0.9300 . ?
C48 N5 1.491(10) . ?
C48 C64 1.535(12) . ?
C48 C52 1.536(16) . ?
C48 C49 1.594(14) . ?
C49 C53 1.522(12) . ?
C49 C63 1.533(11) . ?
C49 C50 1.549(11) . ?
C50 N8 1.462(8) . ?
C50 C51 1.529(11) . ?
C50 H50 0.9800 . ?
C51 C52 1.474(12) . ?
C51 H51A 0.9700 . ?
C51 H51B 0.9700 . ?
C52 H52A 0.9700 . ?
C52 H52B 0.9700 . ?
C53 H53A 0.9600 . ?
C53 H53B 0.9600 . ?
C53 H53C 0.9600 . ?
C55 C56 1.533(11) . ?
C55 C65 1.536(10) . ?
C55 C59 1.545(10) . ?
C55 C60 1.561(10) . ?
C56 N7 1.459(8) . ?
C56 C57 1.545(12) . ?
C56 H56 0.9800 . ?
C57 C58 1.510(11) . ?
C57 H57A 0.9700 . ?
C57 H57B 0.9700 . ?
C58 C59 1.549(10) . ?
C58 H58A 0.9700 . ?
C58 H58B 0.9700 . ?
C59 C66 1.493(9) . ?
C59 N6 1.512(7) . ?
C60 H60A 0.9600 . ?
C60 H60B 0.9600 . ?
C60 H60C 0.9600 . ?
C61 O3 1.311(7) . ?
C62 H62A 0.9600 . ?
C62 H62B 0.9600 . ?
C62 H62C 0.9600 . ?
C63 H63A 0.9600 . ?
C63 H63B 0.9600 . ?
C63 H63C 0.9600 . ?
C64 H64A 0.9600 . ?
C64 H64B 0.9600 . ?
C64 H64C 0.9600 . ?
C65 H65A 0.9600 . ?
C65 H65B 0.9600 . ?
C65 H65C 0.9600 . ?
C66 H66A 0.9600 . ?
C66 H66B 0.9600 . ?
C66 H66C 0.9600 . ?
